data_1555417
loop_
_publ_author_name
'Shen, Yang'
'Li, Linbin'
'Pan, Zhisheng'
'Wang, Yinglu'
'Li, Jundong'
'Wang, Kuangyu'
'Wang, Xiance'
'Zhang, Youyu'
'Hu, Tianhui'
'Zhang, Yandong'

_publ_section_title
;
 Protecting-Group-Free Total Synthesis of (-)-Jiadifenolide: Development
 of a [4 + 1] Annulation toward Multisubstituted Tetrahydrofurans.
;
_journal_issue 21
_journal_name_full 'Organic letters'
_journal_page_first 5480
_journal_page_last 5483
_journal_paper_doi 10.1021/acs.orglett.5b02845
_journal_volume 17
_journal_year 2015
_chemical_formula_moiety 'C15 H18 O7'
_chemical_formula_sum 'C15 H18 O7'
_chemical_formula_weight 310.29
_space_group_crystal_system monoclinic
_space_group_IT_number 4
_space_group_name_Hall 'P 2yb'
_space_group_name_H-M_alt 'P 1 21 1'
_atom_sites_solution_hydrogens geom
_atom_sites_solution_primary direct
_audit_creation_date 2015-02-10
_audit_creation_method
;
Olex2 1.2
(compiled 2015.01.26 svn.r3150 for OlexSys, GUI svn.r4998)
;
_cell_angle_alpha 90
_cell_angle_beta 98.176(5)
_cell_angle_gamma 90
_cell_formula_units_Z 2
_cell_length_a 7.1870(4)
_cell_length_b 8.7702(4)
_cell_length_c 11.0150(6)
_cell_measurement_reflns_used 1513
_cell_measurement_temperature 293(2)
_cell_measurement_theta_max 27.3800
_cell_measurement_theta_min 3.9320
_cell_volume 687.23(6)
_computing_cell_refinement
;
CrysAlisPro, Agilent Technologies,
Version 1.171.36.24 (release 03-12-2012 CrysAlis171 .NET)
(compiled Dec  3 2012,18:21:49)
;
_computing_data_collection
;
CrysAlisPro, Agilent Technologies,
Version 1.171.36.24 (release 03-12-2012 CrysAlis171 .NET)
(compiled Dec  3 2012,18:21:49)
;
_computing_data_reduction
;
CrysAlisPro, Agilent Technologies,
Version 1.171.36.24 (release 03-12-2012 CrysAlis171 .NET)
(compiled Dec  3 2012,18:21:49)
;
_computing_molecular_graphics 'Olex2 (Dolomanov et al., 2009)'
_computing_publication_material 'Olex2 (Dolomanov et al., 2009)'
_computing_structure_refinement 'ShelXL (Sheldrick, 2008)'
_computing_structure_solution 'ShelXS (Sheldrick, 2008)'
_diffrn_ambient_temperature 293(2)
_diffrn_detector_area_resol_mean 16.1903
_diffrn_measured_fraction_theta_full 0.952
_diffrn_measured_fraction_theta_max 0.842
_diffrn_measurement_details
;
#__ type_ start__ end____ width___ exp.time_
  1 omega  -88.00    0.00   1.0000    5.0000
omega____ theta____ kappa____ phi______ frames
    -      -17.3204  -57.0000    0.0000 88

#__ type_ start__ end____ width___ exp.time_
  2 omega  -88.00   -6.00   1.0000    5.0000
omega____ theta____ kappa____ phi______ frames
    -      -17.3204  -57.0000  -90.0000 82

#__ type_ start__ end____ width___ exp.time_
  3 omega  -65.00  -37.00   1.0000    5.0000
omega____ theta____ kappa____ phi______ frames
    -      -17.3204 -178.0000   30.0000 28

#__ type_ start__ end____ width___ exp.time_
  4 omega   59.00   87.00   1.0000    5.0000
omega____ theta____ kappa____ phi______ frames
    -       18.6485    0.0000  -60.0000 28

#__ type_ start__ end____ width___ exp.time_
  5 omega  -20.00    5.00   1.0000    5.0000
omega____ theta____ kappa____ phi______ frames
    -       18.6485    0.0000  -60.0000 25
;
_diffrn_measurement_device_type 'Xcalibur, Sapphire3, Gemini ultra'
_diffrn_measurement_method '\w scans'
_diffrn_orient_matrix_UB_11 0.0761329000
_diffrn_orient_matrix_UB_12 -0.0158060000
_diffrn_orient_matrix_UB_13 0.0466141000
_diffrn_orient_matrix_UB_21 -0.0588085000
_diffrn_orient_matrix_UB_22 0.0142421000
_diffrn_orient_matrix_UB_23 0.0453301000
_diffrn_orient_matrix_UB_31 -0.0261715000
_diffrn_orient_matrix_UB_32 -0.0780479000
_diffrn_orient_matrix_UB_33 -0.0011223000
_diffrn_radiation_monochromator graphite
_diffrn_radiation_type MoK\a
_diffrn_radiation_wavelength 0.71073
_diffrn_reflns_av_R_equivalents 0.0152
_diffrn_reflns_av_unetI/netI 0.0260
_diffrn_reflns_Laue_measured_fraction_full 0.952
_diffrn_reflns_Laue_measured_fraction_max 0.842
_diffrn_reflns_limit_h_max 8
_diffrn_reflns_limit_h_min -8
_diffrn_reflns_limit_k_max 11
_diffrn_reflns_limit_k_min -7
_diffrn_reflns_limit_l_max 12
_diffrn_reflns_limit_l_min -13
_diffrn_reflns_number 2825
_diffrn_reflns_point_group_measured_fraction_full 0.695
_diffrn_reflns_point_group_measured_fraction_max 0.606
_diffrn_reflns_theta_full 26.000
_diffrn_reflns_theta_max 27.560
_diffrn_reflns_theta_min 3.189
_diffrn_source 'Enhance (Mo) X-ray Source'
_exptl_absorpt_coefficient_mu 0.120
_exptl_absorpt_correction_T_max 1.00000
_exptl_absorpt_correction_T_min 0.95608
_exptl_absorpt_correction_type multi-scan
_exptl_absorpt_process_details
;
CrysAlisPro, Agilent Technologies,
Version 1.171.36.24 (release 03-12-2012 CrysAlis171 .NET)
(compiled Dec  3 2012,18:21:49)
Empirical absorption correction using spherical harmonics,
 implemented in SCALE3 ABSPACK scaling algorithm.
;
_exptl_crystal_colour colourless
_exptl_crystal_colour_primary colourless
_exptl_crystal_density_diffrn 1.499
_exptl_crystal_description block
_exptl_crystal_F_000 328
_exptl_crystal_size_max 0.6
_exptl_crystal_size_mid 0.5
_exptl_crystal_size_min 0.4
_refine_diff_density_max 0.180
_refine_diff_density_min -0.167
_refine_diff_density_rms 0.039
_refine_ls_abs_structure_details
;
 Flack x determined using 488 quotients [(I+)-(I-)]/[(I+)+(I-)]
 (Parsons and Flack (2004), Acta Cryst. A60, s61).
;
_refine_ls_abs_structure_Flack 0.7(6)
_refine_ls_extinction_method none
_refine_ls_goodness_of_fit_ref 1.046
_refine_ls_hydrogen_treatment constr
_refine_ls_matrix_type full
_refine_ls_number_parameters 203
_refine_ls_number_reflns 1929
_refine_ls_number_restraints 1
_refine_ls_restrained_S_all 1.046
_refine_ls_R_factor_all 0.0288
_refine_ls_R_factor_gt 0.0279
_refine_ls_shift/su_max 0.001
_refine_ls_shift/su_mean 0.000
_refine_ls_structure_factor_coef Fsqd
_refine_ls_weighting_details
;
 w=1/[\s^2^(Fo^2^)+(0.0417P)^2^+0.1160P]
 where P=(Fo^2^+2Fc^2^)/3
;
_refine_ls_weighting_scheme calc
_refine_ls_wR_factor_gt 0.0697
_refine_ls_wR_factor_ref 0.0702
_reflns_Friedel_coverage 0.352
_reflns_Friedel_fraction_full 0.399
_reflns_Friedel_fraction_max 0.338
_reflns_number_gt 1866
_reflns_number_total 1929
_reflns_threshold_expression 'I > 2\s(I)'
_cod_data_source_file ol5b02845_si_002.cif
_cod_data_source_block zydtm
_cod_original_cell_volume 687.24(6)
_cod_database_code 1555417
_shelxl_version_number 2013-2
_shelx_space_group_comment
;
The symmetry employed for this shelxl refinement is uniquely defined
by the following loop, which should always be used as a source of
symmetry information in preference to the above space-group names.
They are only intended as comments.
;
_reflns_odcompleteness_completeness 99.53
_reflns_odcompleteness_iscentric 1
_reflns_odcompleteness_theta 24.66
_olex2_refinement_description
;
1. Fixed Uiso
 At 1.2 times of:
  All C(H) groups, All C(H,H) groups
 At 1.5 times of:
  All C(H,H,H) groups, All O(H) groups
2.a Ternary CH refined with riding coordinates:
 C6(H6), C9(H9)
2.b Secondary CH2 refined with riding coordinates:
 C13(H13A,H13B), C15(H15A,H15B), C21(H21A,H21B), C22(H22A,H22B)
2.c Idealised Me refined as rotating group:
 C16(H16A,H16B,H16C), C18(H18A,H18B,H18C)
2.d Idealised tetrahedral OH refined as rotating group:
 O1(H1), O5(H5)
;
_olex2_submission_special_instructions 'No special instructions were received'

loop_
_space_group_symop_operation_xyz
'x, y, z'
'-x, y+1/2, -z'

loop_
_atom_site_label
_atom_site_type_symbol
_atom_site_fract_x
_atom_site_fract_y
_atom_site_fract_z
_atom_site_U_iso_or_equiv
_atom_site_adp_type
_atom_site_occupancy
_atom_site_site_symmetry_order
_atom_site_calc_flag
_atom_site_refinement_flags_posn
O1 O 1.8303(2) 1.23615(19) 1.55436(14) 0.0225(4) Uani 1 1 d .
H1 H 1.8922 1.2297 1.4975 0.034 Uiso 1 1 calc GR
O2 O 2.2228(2) 1.3679(2) 1.59119(14) 0.0258(4) Uani 1 1 d .
O3 O 1.9362(2) 1.5733(2) 1.87587(13) 0.0232(4) Uani 1 1 d .
O4 O 1.9577(2) 1.63301(18) 1.62144(13) 0.0180(3) Uani 1 1 d .
O5 O 1.8434(2) 1.8698(2) 1.66547(15) 0.0272(4) Uani 1 1 d .
H5 H 1.8089 1.8740 1.5913 0.041 Uiso 1 1 calc GR
C6 C 1.8396(3) 1.5107(3) 1.56411(19) 0.0172(4) Uani 1 1 d .
H6 H 1.8507 1.5027 1.4767 0.021 Uiso 1 1 calc R
O7 O 2.1623(2) 1.3157(2) 1.77874(14) 0.0321(5) Uani 1 1 d .
O8 O 2.0875(2) 1.7947(2) 1.87737(16) 0.0361(5) Uani 1 1 d .
C9 C 1.5102(3) 1.6908(3) 1.76299(19) 0.0177(4) Uani 1 1 d .
H9 H 1.3998 1.6309 1.7291 0.021 Uiso 1 1 calc R
C10 C 1.8961(3) 1.3610(3) 1.63052(18) 0.0170(4) Uani 1 1 d .
C11 C 1.6813(3) 1.6214(2) 1.71083(18) 0.0148(4) Uani 1 1 d .
C12 C 1.7656(3) 1.4998(3) 1.80881(18) 0.0158(4) Uani 1 1 d .
C13 C 1.6421(3) 1.5548(3) 1.58185(18) 0.0171(4) Uani 1 1 d .
H13A H 1.5596 1.4669 1.5783 0.021 Uiso 1 1 calc R
H13B H 1.5892 1.6301 1.5223 0.021 Uiso 1 1 calc R
C14 C 1.9738(3) 1.7071(3) 1.8272(2) 0.0225(5) Uani 1 1 d .
C15 C 1.6284(3) 1.4939(3) 1.90332(19) 0.0214(5) Uani 1 1 d .
H15A H 1.5300 1.4193 1.8803 0.026 Uiso 1 1 calc R
H15B H 1.6933 1.4693 1.9843 0.026 Uiso 1 1 calc R
C16 C 1.6640(4) 1.2275(3) 1.7529(2) 0.0298(6) Uani 1 1 d .
H16A H 1.6975 1.1364 1.7127 0.045 Uiso 1 1 calc GR
H16B H 1.5516 1.2699 1.7082 0.045 Uiso 1 1 calc GR
H16C H 1.6428 1.2032 1.8348 0.045 Uiso 1 1 calc GR
C17 C 2.1105(3) 1.3505(3) 1.66179(19) 0.0215(5) Uani 1 1 d .
C18 C 1.4626(3) 1.8572(3) 1.7341(2) 0.0279(5) Uani 1 1 d .
H18A H 1.4563 1.8741 1.6475 0.042 Uiso 1 1 calc GR
H18B H 1.5581 1.9212 1.7774 0.042 Uiso 1 1 calc GR
H18C H 1.3434 1.8812 1.7591 0.042 Uiso 1 1 calc GR
C19 C 1.8556(3) 1.7206(3) 1.70211(19) 0.0177(4) Uani 1 1 d .
C20 C 1.8241(3) 1.3436(3) 1.75782(19) 0.0190(5) Uani 1 1 d .
C21 C 1.5480(3) 1.6554(3) 1.89993(19) 0.0217(5) Uani 1 1 d .
H21A H 1.4329 1.6589 1.9364 0.026 Uiso 1 1 calc R
H21B H 1.6379 1.7266 1.9426 0.026 Uiso 1 1 calc R
C22 C 1.9983(4) 1.2764(3) 1.8369(2) 0.0318(6) Uani 1 1 d .
H22A H 2.0111 1.3184 1.9191 0.038 Uiso 1 1 calc R
H22B H 1.9865 1.1665 1.8424 0.038 Uiso 1 1 calc R

loop_
_atom_site_aniso_label
_atom_site_aniso_U_11
_atom_site_aniso_U_22
_atom_site_aniso_U_33
_atom_site_aniso_U_23
_atom_site_aniso_U_13
_atom_site_aniso_U_12
O1 0.0230(8) 0.0213(8) 0.0255(8) -0.0063(7) 0.0112(6) -0.0038(7)
O2 0.0177(7) 0.0349(10) 0.0265(8) -0.0043(8) 0.0090(6) -0.0025(8)
O3 0.0207(8) 0.0310(9) 0.0171(7) -0.0008(7) -0.0004(6) -0.0023(7)
O4 0.0202(7) 0.0185(8) 0.0174(7) -0.0039(6) 0.0095(5) -0.0056(7)
O5 0.0369(9) 0.0188(8) 0.0286(8) -0.0006(7) 0.0138(7) -0.0044(8)
C6 0.0209(10) 0.0185(11) 0.0126(9) -0.0016(8) 0.0042(7) -0.0038(9)
O7 0.0231(8) 0.0514(14) 0.0222(8) 0.0046(8) 0.0043(6) 0.0113(8)
O8 0.0307(9) 0.0494(12) 0.0294(9) -0.0136(9) 0.0080(7) -0.0209(9)
C9 0.0154(9) 0.0179(11) 0.0210(10) -0.0006(9) 0.0067(8) -0.0006(9)
C10 0.0166(10) 0.0173(11) 0.0184(10) -0.0029(9) 0.0073(7) -0.0017(9)
C11 0.0167(9) 0.0132(10) 0.0152(10) -0.0004(8) 0.0046(7) -0.0007(9)
C12 0.0140(9) 0.0192(11) 0.0147(9) 0.0009(9) 0.0037(7) -0.0013(9)
C13 0.0198(10) 0.0175(11) 0.0139(10) 0.0000(9) 0.0022(7) -0.0019(9)
C14 0.0186(10) 0.0313(14) 0.0193(11) -0.0069(10) 0.0090(8) -0.0056(10)
C15 0.0244(11) 0.0239(12) 0.0177(10) 0.0026(10) 0.0093(8) 0.0025(10)
C16 0.0421(14) 0.0160(12) 0.0370(13) 0.0000(11) 0.0254(11) -0.0041(12)
C17 0.0201(10) 0.0217(12) 0.0230(10) -0.0040(10) 0.0043(8) 0.0011(10)
C18 0.0302(12) 0.0222(12) 0.0342(12) 0.0056(11) 0.0142(9) 0.0057(11)
C19 0.0204(10) 0.0174(11) 0.0167(10) -0.0017(9) 0.0081(8) -0.0017(9)
C20 0.0216(10) 0.0169(11) 0.0204(10) 0.0040(9) 0.0094(8) 0.0034(9)
C21 0.0237(11) 0.0242(13) 0.0190(11) -0.0008(9) 0.0093(8) 0.0023(10)
C22 0.0346(13) 0.0378(16) 0.0256(12) 0.0112(11) 0.0130(10) 0.0170(12)

loop_
_atom_type_symbol
_atom_type_description
_atom_type_scat_dispersion_real
_atom_type_scat_dispersion_imag
_atom_type_scat_source
C C 0.0033 0.0016 'International Tables Vol C Tables 4.2.6.8 and 6.1.1.4'
H H 0.0000 0.0000 'International Tables Vol C Tables 4.2.6.8 and 6.1.1.4'
O O 0.0106 0.0060 'International Tables Vol C Tables 4.2.6.8 and 6.1.1.4'

loop_
_geom_angle_atom_site_label_1
_geom_angle_atom_site_label_2
_geom_angle_atom_site_label_3
_geom_angle
C10 O1 H1 109.5
C14 O3 C12 112.46(17)
C19 O4 C6 109.98(15)
C19 O5 H5 109.5
O4 C6 H6 110.8
O4 C6 C10 109.05(16)
O4 C6 C13 104.83(17)
C10 C6 H6 110.8
C13 C6 H6 110.8
C13 C6 C10 110.40(17)
C17 O7 C22 110.35(17)
C11 C9 H9 106.8
C18 C9 H9 106.8
C18 C9 C11 117.66(18)
C18 C9 C21 113.88(19)
C21 C9 H9 106.8
C21 C9 C11 104.29(17)
O1 C10 C6 109.64(16)
O1 C10 C17 109.03(18)
O1 C10 C20 109.19(17)
C6 C10 C17 110.44(19)
C6 C10 C20 114.32(18)
C17 C10 C20 104.01(16)
C9 C11 C12 105.03(15)
C13 C11 C9 116.35(17)
C13 C11 C12 112.39(18)
C13 C11 C19 101.67(16)
C19 C11 C9 119.71(18)
C19 C11 C12 100.85(16)
O3 C12 C11 104.88(16)
O3 C12 C15 104.00(16)
O3 C12 C20 108.30(16)
C15 C12 C11 105.43(17)
C15 C12 C20 116.57(19)
C20 C12 C11 116.39(16)
C6 C13 C11 99.58(16)
C6 C13 H13A 111.9
C6 C13 H13B 111.9
C11 C13 H13A 111.9
C11 C13 H13B 111.9
H13A C13 H13B 109.6
O3 C14 C19 108.32(19)
O8 C14 O3 122.9(2)
O8 C14 C19 128.8(2)
C12 C15 H15A 111.1
C12 C15 H15B 111.1
H15A C15 H15B 109.1
C21 C15 C12 103.29(18)
C21 C15 H15A 111.1
C21 C15 H15B 111.1
H16A C16 H16B 109.5
H16A C16 H16C 109.5
H16B C16 H16C 109.5
C20 C16 H16A 109.5
C20 C16 H16B 109.5
C20 C16 H16C 109.5
O2 C17 O7 122.2(2)
O2 C17 C10 126.2(2)
O7 C17 C10 111.54(17)
C9 C18 H18A 109.5
C9 C18 H18B 109.5
C9 C18 H18C 109.5
H18A C18 H18B 109.5
H18A C18 H18C 109.5
H18B C18 H18C 109.5
O4 C19 C11 103.06(17)
O4 C19 C14 104.38(17)
O5 C19 O4 110.04(16)
O5 C19 C11 122.70(19)
O5 C19 C14 110.27(19)
C14 C19 C11 104.77(17)
C12 C20 C10 112.10(18)
C16 C20 C10 112.00(18)
C16 C20 C12 110.92(17)
C16 C20 C22 108.2(2)
C22 C20 C10 101.41(16)
C22 C20 C12 111.85(19)
C9 C21 C15 103.07(17)
C9 C21 H21A 111.2
C9 C21 H21B 111.2
C15 C21 H21A 111.2
C15 C21 H21B 111.2
H21A C21 H21B 109.1
O7 C22 C20 107.71(18)
O7 C22 H22A 110.2
O7 C22 H22B 110.2
C20 C22 H22A 110.2
C20 C22 H22B 110.2
H22A C22 H22B 108.5

loop_
_geom_bond_atom_site_label_1
_geom_bond_atom_site_label_2
_geom_bond_distance
O1 H1 0.8200
O1 C10 1.419(3)
O2 C17 1.208(3)
O3 C12 1.486(3)
O3 C14 1.334(3)
O4 C6 1.455(3)
O4 C19 1.450(2)
O5 H5 0.8200
O5 C19 1.369(3)
C6 H6 0.9800
C6 C10 1.529(3)
C6 C13 1.510(3)
O7 C17 1.325(3)
O7 C22 1.461(3)
O8 C14 1.198(3)
C9 H9 0.9800
C9 C11 1.554(3)
C9 C18 1.522(3)
C9 C21 1.526(3)
C10 C17 1.533(3)
C10 C20 1.570(3)
C11 C12 1.576(3)
C11 C13 1.525(3)
C11 C19 1.540(3)
C12 C15 1.533(3)
C12 C20 1.560(3)
C13 H13A 0.9700
C13 H13B 0.9700
C14 C19 1.517(3)
C15 H15A 0.9700
C15 H15B 0.9700
C15 C21 1.528(3)
C16 H16A 0.9600
C16 H16B 0.9600
C16 H16C 0.9600
C16 C20 1.532(3)
C18 H18A 0.9600
C18 H18B 0.9600
C18 H18C 0.9600
C20 C22 1.538(3)
C21 H21A 0.9700
C21 H21B 0.9700
C22 H22A 0.9700
C22 H22B 0.9700

loop_
_geom_torsion_atom_site_label_1
_geom_torsion_atom_site_label_2
_geom_torsion_atom_site_label_3
_geom_torsion_atom_site_label_4
_geom_torsion
O1 C10 C17 O2 68.5(3)
O1 C10 C17 O7 -110.0(2)
O1 C10 C20 C12 -141.23(18)
O1 C10 C20 C16 -15.8(2)
O1 C10 C20 C22 99.3(2)
O3 C12 C15 C21 80.1(2)
O3 C12 C20 C10 -85.44(19)
O3 C12 C20 C16 148.54(18)
O3 C12 C20 C22 27.7(2)
O3 C14 C19 O4 -80.70(19)
O3 C14 C19 O5 161.15(17)
O3 C14 C19 C11 27.3(2)
O4 C6 C10 O1 -160.74(15)
O4 C6 C10 C17 -40.6(2)
O4 C6 C10 C20 76.3(2)
O4 C6 C13 C11 -38.3(2)
C6 O4 C19 O5 -120.72(18)
C6 O4 C19 C11 11.7(2)
C6 O4 C19 C14 120.98(18)
C6 C10 C17 O2 -52.0(3)
C6 C10 C17 O7 129.5(2)
C6 C10 C20 C12 -18.0(2)
C6 C10 C20 C16 107.4(2)
C6 C10 C20 C22 -137.5(2)
O8 C14 C19 O4 97.3(3)
O8 C14 C19 O5 -20.9(3)
O8 C14 C19 C11 -154.7(2)
C9 C11 C12 O3 -103.65(17)
C9 C11 C12 C15 5.8(2)
C9 C11 C12 C20 136.70(18)
C9 C11 C13 C6 176.65(18)
C9 C11 C19 O4 -165.22(16)
C9 C11 C19 O5 -40.7(3)
C9 C11 C19 C14 85.8(2)
C10 C6 C13 C11 79.0(2)
C10 C20 C22 O7 22.3(3)
C11 C9 C21 C15 -39.7(2)
C11 C12 C15 C21 -30.0(2)
C11 C12 C20 C10 32.3(2)
C11 C12 C20 C16 -93.7(2)
C11 C12 C20 C22 145.46(18)
C12 O3 C14 O8 168.6(2)
C12 O3 C14 C19 -13.3(2)
C12 C11 C13 C6 -62.2(2)
C12 C11 C19 O4 80.37(17)
C12 C11 C19 O5 -155.09(19)
C12 C11 C19 C14 -28.6(2)
C12 C15 C21 C9 43.4(2)
C12 C20 C22 O7 -97.4(2)
C13 C6 C10 O1 84.6(2)
C13 C6 C10 C17 -155.24(17)
C13 C6 C10 C20 -38.4(2)
C13 C11 C12 O3 128.93(18)
C13 C11 C12 C15 -121.62(19)
C13 C11 C12 C20 9.3(2)
C13 C11 C19 O4 -35.5(2)
C13 C11 C19 O5 89.1(2)
C13 C11 C19 C14 -144.41(18)
C14 O3 C12 C11 -5.8(2)
C14 O3 C12 C15 -116.26(19)
C14 O3 C12 C20 119.13(18)
C15 C12 C20 C10 157.80(17)
C15 C12 C20 C16 31.8(3)
C15 C12 C20 C22 -89.1(2)
C16 C20 C22 O7 140.2(2)
C17 O7 C22 C20 -20.1(3)
C17 C10 C20 C12 102.5(2)
C17 C10 C20 C16 -132.1(2)
C17 C10 C20 C22 -17.0(2)
C18 C9 C11 C12 147.92(19)
C18 C9 C11 C13 -87.1(2)
C18 C9 C11 C19 35.7(3)
C18 C9 C21 C15 -169.24(18)
C19 O4 C6 C10 -101.24(19)
C19 O4 C6 C13 17.0(2)
C19 C11 C12 O3 21.37(19)
C19 C11 C12 C15 130.82(18)
C19 C11 C12 C20 -98.3(2)
C19 C11 C13 C6 44.8(2)
C20 C10 C17 O2 -175.1(2)
C20 C10 C17 O7 6.4(3)
C20 C12 C15 C21 -160.83(17)
C21 C9 C11 C12 20.7(2)
C21 C9 C11 C13 145.65(19)
C21 C9 C11 C19 -91.5(2)
C22 O7 C17 O2 -170.4(2)
C22 O7 C17 C10 8.3(3)
